data_4337457
loop_
_publ_author_name
'Siewe, Arlette Deukam'
'Kim, Ja-Yeon'
'Kim, Seulgi'
'Park, In-Hyeok'
'Lee, Shim Sung'

_publ_section_title
;
 Regioisomer-dependent endo- and exocyclic coordination of
 bis-dithiamacrocycles.
;
_journal_issue 1
_journal_name_full 'Inorganic chemistry'
_journal_page_first 393
_journal_page_last 398
_journal_paper_doi 10.1021/ic402346z
_journal_volume 53
_journal_year 2014
_chemical_formula_sum 'C50 H77 Ag3 F18 N3 O8 P3 S8'
_chemical_formula_weight 1863.15
_chemical_name_systematic
; 
 ? 
;
_space_group_IT_number 13
_symmetry_cell_setting monoclinic
_symmetry_space_group_name_Hall '-P 2yc'
_symmetry_space_group_name_H-M 'P 1 2/c 1'
_atom_sites_solution_hydrogens geom
_atom_sites_solution_primary direct
_atom_sites_solution_secondary difmap
_audit_creation_method SHELXL-97
_cell_angle_alpha 90.00
_cell_angle_beta 102.324(3)
_cell_angle_gamma 90.00
_cell_formula_units_Z 4
_cell_length_a 19.9611(9)
_cell_length_b 17.2003(9)
_cell_length_c 21.6034(12)
_cell_measurement_reflns_used 9852
_cell_measurement_temperature 173(2)
_cell_measurement_theta_max 28.39
_cell_measurement_theta_min 2.34
_cell_volume 7246.3(6)
_computing_cell_refinement 'Bruker SAINT'
_computing_data_collection 'Bruker APEX2'
_computing_data_reduction 'Bruker SAINT'
_computing_molecular_graphics 'Bruker SHELXTL'
_computing_publication_material 'Bruker SHELXTL'
_computing_structure_refinement 'SHELXL-97 (Sheldrick, 2008)'
_computing_structure_solution 'SHELXS-97 (Sheldrick, 2008)'
_diffrn_ambient_temperature 173(2)
_diffrn_measured_fraction_theta_full 0.975
_diffrn_measured_fraction_theta_max 0.975
_diffrn_measurement_device_type 'Bruker APEX-II CCD'
_diffrn_measurement_method '\f and \w scans'
_diffrn_radiation_monochromator graphite
_diffrn_radiation_source 'fine-focus sealed tube'
_diffrn_radiation_type MoK\a
_diffrn_radiation_wavelength 0.71073
_diffrn_reflns_av_R_equivalents 0.0623
_diffrn_reflns_av_sigmaI/netI 0.0591
_diffrn_reflns_limit_h_max 24
_diffrn_reflns_limit_h_min -7
_diffrn_reflns_limit_k_max 20
_diffrn_reflns_limit_k_min -21
_diffrn_reflns_limit_l_max 26
_diffrn_reflns_limit_l_min -26
_diffrn_reflns_number 51113
_diffrn_reflns_theta_full 26.00
_diffrn_reflns_theta_max 26.00
_diffrn_reflns_theta_min 1.18
_exptl_absorpt_coefficient_mu 1.194
_exptl_absorpt_correction_T_max 0.9350
_exptl_absorpt_correction_T_min 0.4580
_exptl_absorpt_correction_type multi-scan
_exptl_absorpt_process_details SADABS
_exptl_crystal_colour colourless
_exptl_crystal_density_diffrn 1.708
_exptl_crystal_density_method 'not measured'
_exptl_crystal_description needle
_exptl_crystal_F_000 3752
_exptl_crystal_size_max 0.77
_exptl_crystal_size_mid 0.06
_exptl_crystal_size_min 0.06
_refine_diff_density_max 3.235
_refine_diff_density_min -2.191
_refine_diff_density_rms 0.150
_refine_ls_extinction_method none
_refine_ls_goodness_of_fit_ref 1.061
_refine_ls_hydrogen_treatment constr
_refine_ls_matrix_type full
_refine_ls_number_parameters 788
_refine_ls_number_reflns 13901
_refine_ls_number_restraints 5
_refine_ls_restrained_S_all 1.061
_refine_ls_R_factor_all 0.1041
_refine_ls_R_factor_gt 0.0710
_refine_ls_shift/su_max 0.001
_refine_ls_shift/su_mean 0.000
_refine_ls_structure_factor_coef Fsqd
_refine_ls_weighting_details 'calc w=1/[\s^2^(Fo^2^)+(0.1358P)^2^+0.0000P] where P=(Fo^2^+2Fc^2^)/3'
_refine_ls_weighting_scheme calc
_refine_ls_wR_factor_gt 0.2027
_refine_ls_wR_factor_ref 0.2240
_reflns_number_gt 8877
_reflns_number_total 13901
_reflns_threshold_expression >2sigma(I)
_cod_data_source_file ic402346z_si_002.cif
_cod_data_source_block 1
_cod_depositor_comments
;
The following automatic conversions were performed:

'_symmetry_cell_setting' value 'Monoclinic' changed to 'monoclinic'
according to
/usr/data/users/saulius/automatic-downloads/current/ACS/lib/dictionaries/cif_core.dic
dictionary named 'cif_core.dic' version 2.4.2 from 2011-04-26.

Automatic conversion script
Id: cif_fix_values 2281 2013-09-26 08:29:07Z andrius 
;
_cod_original_sg_symbol_H-M P2/c
_cod_database_code 4337457

loop_
_symmetry_equiv_pos_as_xyz
'x, y, z'
'-x, y, -z+1/2'
'-x, -y, -z'
'x, -y, z-1/2'

loop_
_atom_site_label
_atom_site_type_symbol
_atom_site_fract_x
_atom_site_fract_y
_atom_site_fract_z
_atom_site_U_iso_or_equiv
_atom_site_adp_type
_atom_site_occupancy
_atom_site_symmetry_multiplicity
_atom_site_calc_flag
_atom_site_refinement_flags
Ag1 Ag 0.28496(2) 0.27248(3) 0.60824(2) 0.04613(17) Uani 1 1 d .
Ag2 Ag 0.21104(2) 0.32104(3) 0.88067(2) 0.04501(17) Uani 1 1 d .
Ag3 Ag 0.33042(4) -0.08843(4) 0.68235(3) 0.0741(2) Uani 1 1 d .
S1 S 0.35909(9) 0.15044(10) 0.63826(8) 0.0473(4) Uani 1 1 d .
S2 S 0.36017(8) 0.39038(10) 0.63415(10) 0.0513(5) Uani 1 1 d .
S3 S 0.16640(8) 0.24394(12) 0.62569(8) 0.0512(4) Uani 1 1 d .
S4 S 0.33213(8) 0.32198(10) 0.86287(8) 0.0432(4) Uani 1 1 d .
S5 S 0.41138(13) -0.02245(12) 0.77473(10) 0.0730(7) Uani 1 1 d .
S6 S 0.20592(15) -0.06111(15) 0.67750(12) 0.0838(8) Uani 1 1 d .
S7 S 0.13381(7) 0.44075(10) 0.86752(8) 0.0409(4) Uani 1 1 d .
S8 S 0.13820(8) 0.19937(10) 0.85988(8) 0.0457(4) Uani 1 1 d .
P1 P 0.02248(11) 0.34916(13) 0.08827(11) 0.0616(5) Uani 1 1 d .
P2 P 0.49413(11) 0.37908(13) 0.42538(12) 0.0649(6) Uani 1 1 d .
P3 P 0.5000 0.0000 0.5000 0.0617(8) Uani 1 2 d S
P4 P 0.0000 -0.0069(4) 0.7500 0.320(10) Uani 1 2 d SD
F1 F 0.1030(3) 0.3587(3) 0.1171(3) 0.0842(15) Uani 1 1 d .
F2 F -0.0576(3) 0.3402(4) 0.0601(3) 0.0984(18) Uani 1 1 d .
F3 F 0.0074(3) 0.3992(4) 0.1473(3) 0.1034(19) Uani 1 1 d .
F4 F 0.0390(3) 0.3046(4) 0.0284(3) 0.1001(19) Uani 1 1 d .
F5 F 0.0229(3) 0.4278(4) 0.0500(3) 0.111(2) Uani 1 1 d .
F6 F 0.0236(4) 0.2737(3) 0.1285(4) 0.119(2) Uani 1 1 d .
F7 F 0.5638(3) 0.3941(4) 0.4755(3) 0.1017(19) Uani 1 1 d .
F8 F 0.4223(3) 0.3626(4) 0.3777(3) 0.108(2) Uani 1 1 d .
F9 F 0.4564(3) 0.4410(3) 0.4594(3) 0.1054(19) Uani 1 1 d .
F10 F 0.5317(4) 0.3170(4) 0.3922(3) 0.116(2) Uani 1 1 d .
F11 F 0.5122(4) 0.4449(4) 0.3815(4) 0.130(3) Uani 1 1 d .
F12 F 0.4734(4) 0.3140(4) 0.4717(4) 0.118(2) Uani 1 1 d .
F13 F 0.5047(3) -0.0264(3) 0.4295(2) 0.0836(15) Uani 1 1 d .
F14 F 0.4824(3) 0.0861(3) 0.4753(3) 0.0792(14) Uani 1 1 d .
F15 F 0.4191(3) -0.0190(3) 0.4847(2) 0.0744(13) Uani 1 1 d .
F17 F -0.0341(7) 0.0546(6) 0.7897(7) 0.363(14) Uani 1 1 d D
F16 F 0.0357(8) -0.0729(9) 0.7159(9) 0.436(19) Uani 1 1 d D
F18 F 0.0620(7) -0.0105(15) 0.8106(6) 0.397(15) Uani 1 1 d D
O1 O 0.2850(3) 0.1969(4) 0.4990(3) 0.0716(16) Uani 1 1 d .
O2 O 0.2616(3) 0.3563(4) 0.4978(3) 0.0677(15) Uani 1 1 d .
O3 O 0.1896(3) 0.4264(3) 0.6372(3) 0.0657(15) Uani 1 1 d .
O4 O 0.2612(3) 0.4468(3) 0.7681(3) 0.0608(13) Uani 1 1 d .
O5 O 0.4117(5) -0.1980(3) 0.7463(3) 0.101(2) Uani 1 1 d .
O6 O 0.2727(6) -0.2258(4) 0.7065(3) 0.111(3) Uani 1 1 d .
O7 O 0.2417(2) 0.4004(3) 0.9940(2) 0.0477(11) Uani 1 1 d .
O8 O 0.2251(3) 0.2386(3) 0.9947(2) 0.0597(13) Uani 1 1 d .
N1 N 0.3621(4) -0.1289(4) 0.5943(3) 0.074(2) Uani 1 1 d .
C1 C 0.5000 0.1915(5) 0.7500 0.041(2) Uani 1 2 d S
H1 H 0.5000 0.1363 0.7500 0.049 Uiso 1 2 calc SR
C2 C 0.4747(3) 0.2293(4) 0.6925(3) 0.0424(15) Uani 1 1 d .
C3 C 0.4457(4) 0.1818(5) 0.6337(4) 0.0561(19) Uani 1 1 d .
H3A H 0.4751 0.1359 0.6316 0.067 Uiso 1 1 calc R
H3B H 0.4439 0.2136 0.5952 0.067 Uiso 1 1 calc R
C4 C 0.3327(5) 0.0916(5) 0.5660(4) 0.067(2) Uani 1 1 d .
H4A H 0.3646 0.0472 0.5684 0.080 Uiso 1 1 calc R
H4B H 0.2865 0.0702 0.5653 0.080 Uiso 1 1 calc R
C5 C 0.3305(5) 0.1331(6) 0.5052(4) 0.073(2) Uani 1 1 d .
H5A H 0.3771 0.1518 0.5037 0.087 Uiso 1 1 calc R
H5B H 0.3155 0.0968 0.4694 0.087 Uiso 1 1 calc R
C6 C 0.2808(6) 0.2383(6) 0.4404(4) 0.094(3) Uani 1 1 d .
H6A H 0.2598 0.2049 0.4040 0.113 Uiso 1 1 calc R
H6B H 0.3271 0.2536 0.4355 0.113 Uiso 1 1 calc R
C7 C 0.2381(6) 0.3077(7) 0.4425(4) 0.089(3) Uani 1 1 d .
H7A H 0.2374 0.3392 0.4040 0.107 Uiso 1 1 calc R
H7B H 0.1905 0.2909 0.4418 0.107 Uiso 1 1 calc R
C8 C 0.3229(4) 0.3974(6) 0.4989(4) 0.073(3) Uani 1 1 d .
H8A H 0.3174 0.4318 0.4614 0.087 Uiso 1 1 calc R
H8B H 0.3608 0.3606 0.4979 0.087 Uiso 1 1 calc R
C9 C 0.3389(4) 0.4447(5) 0.5581(5) 0.081(3) Uani 1 1 d .
H9A H 0.2990 0.4785 0.5590 0.097 Uiso 1 1 calc R
H9B H 0.3781 0.4791 0.5558 0.097 Uiso 1 1 calc R
C10 C 0.4483(3) 0.3592(4) 0.6329(4) 0.0506(17) Uani 1 1 d .
H10A H 0.4485 0.3280 0.5944 0.061 Uiso 1 1 calc R
H10B H 0.4780 0.4052 0.6326 0.061 Uiso 1 1 calc R
C11 C 0.4745(3) 0.3109(4) 0.6917(3) 0.0413(15) Uani 1 1 d .
C12 C 0.5000 0.3493(5) 0.7500 0.040(2) Uani 1 2 d S
H12 H 0.5000 0.4046 0.7500 0.048 Uiso 1 2 calc SR
C13 C 0.2272(3) 0.1918(4) 0.7442(3) 0.0433(15) Uani 1 1 d .
C14 C 0.1806(3) 0.2563(4) 0.7126(3) 0.0485(17) Uani 1 1 d .
H14A H 0.2020 0.3075 0.7250 0.058 Uiso 1 1 calc R
H14B H 0.1363 0.2542 0.7261 0.058 Uiso 1 1 calc R
C15 C 0.1077(3) 0.3217(5) 0.5973(4) 0.059(2) Uani 1 1 d .
H15A H 0.0774 0.3048 0.5571 0.071 Uiso 1 1 calc R
H15B H 0.0785 0.3301 0.6284 0.071 Uiso 1 1 calc R
C16 C 0.1391(4) 0.3971(5) 0.5862(4) 0.063(2) Uani 1 1 d .
H16A H 0.1602 0.3914 0.5489 0.076 Uiso 1 1 calc R
H16B H 0.1021 0.4362 0.5753 0.076 Uiso 1 1 calc R
C17 C 0.1603(4) 0.4641(5) 0.6831(4) 0.070(2) Uani 1 1 d .
H17A H 0.1354 0.4257 0.7040 0.084 Uiso 1 1 calc R
H17B H 0.1270 0.5037 0.6624 0.084 Uiso 1 1 calc R
C18 C 0.2159(5) 0.5027(5) 0.7324(5) 0.072(2) Uani 1 1 d .
H18A H 0.2426 0.5385 0.7110 0.086 Uiso 1 1 calc R
H18B H 0.1944 0.5338 0.7615 0.086 Uiso 1 1 calc R
C19 C 0.3035(4) 0.4754(4) 0.8238(4) 0.063(2) Uani 1 1 d .
H19A H 0.2751 0.4858 0.8553 0.076 Uiso 1 1 calc R
H19B H 0.3238 0.5253 0.8143 0.076 Uiso 1 1 calc R
C20 C 0.3603(4) 0.4204(4) 0.8522(4) 0.059(2) Uani 1 1 d .
H20A H 0.3840 0.4410 0.8939 0.070 Uiso 1 1 calc R
H20B H 0.3939 0.4189 0.8246 0.070 Uiso 1 1 calc R
C21 C 0.3277(3) 0.2823(4) 0.7830(3) 0.0422(15) Uani 1 1 d .
H21A H 0.3012 0.3181 0.7510 0.051 Uiso 1 1 calc R
H21B H 0.3746 0.2778 0.7750 0.051 Uiso 1 1 calc R
C22 C 0.2942(3) 0.2039(4) 0.7767(3) 0.0382(14) Uani 1 1 d .
C23 C 0.3338(3) 0.1393(4) 0.8044(3) 0.0454(15) Uani 1 1 d .
H23A H 0.3797 0.1474 0.8266 0.055 Uiso 1 1 calc R
C24 C 0.3070(4) 0.0654(4) 0.7996(3) 0.0537(18) Uani 1 1 d .
C25 C 0.3541(5) -0.0003(5) 0.8286(4) 0.076(3) Uani 1 1 d .
H25A H 0.3268 -0.0468 0.8343 0.091 Uiso 1 1 calc R
H25B H 0.3812 0.0156 0.8706 0.091 Uiso 1 1 calc R
C26 C 0.4621(8) -0.1017(6) 0.8189(5) 0.126(6) Uani 1 1 d .
H26A H 0.5053 -0.1079 0.8039 0.152 Uiso 1 1 calc R
H26B H 0.4741 -0.0881 0.8645 0.152 Uiso 1 1 calc R
C27 C 0.4222(8) -0.1792(5) 0.8105(5) 0.118(5) Uani 1 1 d .
H27A H 0.4491 -0.2204 0.8366 0.142 Uiso 1 1 calc R
H27B H 0.3778 -0.1733 0.8234 0.142 Uiso 1 1 calc R
C28 C 0.3838(8) -0.2738(6) 0.7295(7) 0.118(4) Uani 1 1 d .
H28A H 0.4151 -0.3140 0.7523 0.141 Uiso 1 1 calc R
H28B H 0.3789 -0.2823 0.6834 0.141 Uiso 1 1 calc R
C29 C 0.3176(9) -0.2798(5) 0.7461(6) 0.113(5) Uani 1 1 d .
H29A H 0.2996 -0.3335 0.7388 0.135 Uiso 1 1 calc R
H29B H 0.3214 -0.2667 0.7913 0.135 Uiso 1 1 calc R
C30 C 0.2082(10) -0.2177(10) 0.7217(8) 0.146(7) Uani 1 1 d .
H30A H 0.2145 -0.2025 0.7668 0.176 Uiso 1 1 calc R
H30B H 0.1844 -0.2686 0.7163 0.176 Uiso 1 1 calc R
C31 C 0.1620(8) -0.1555(7) 0.6794(7) 0.124(5) Uani 1 1 d .
H31A H 0.1199 -0.1472 0.6959 0.148 Uiso 1 1 calc R
H31B H 0.1480 -0.1757 0.6357 0.148 Uiso 1 1 calc R
C32 C 0.2050(5) -0.0259(5) 0.7585(4) 0.072(2) Uani 1 1 d .
H32A H 0.1572 -0.0218 0.7642 0.086 Uiso 1 1 calc R
H32B H 0.2301 -0.0625 0.7905 0.086 Uiso 1 1 calc R
C33 C 0.2388(4) 0.0524(4) 0.7662(3) 0.0562(19) Uani 1 1 d .
C34 C 0.2003(4) 0.1150(4) 0.7396(3) 0.0522(18) Uani 1 1 d .
H34A H 0.1543 0.1067 0.7176 0.063 Uiso 1 1 calc R
C35 C 0.0000 0.3959(6) 0.7500 0.042(2) Uani 1 2 d S
H35A H 0.0000 0.4511 0.7500 0.051 Uiso 1 2 calc SR
C36 C 0.0230(3) 0.3576(4) 0.8082(3) 0.0382(14) Uani 1 1 d .
C37 C 0.0478(3) 0.4054(4) 0.8675(3) 0.0435(15) Uani 1 1 d .
H37A H 0.0486 0.3730 0.9056 0.052 Uiso 1 1 calc R
H37B H 0.0165 0.4498 0.8684 0.052 Uiso 1 1 calc R
C38 C 0.1535(4) 0.4875(4) 0.9461(3) 0.0517(18) Uani 1 1 d .
H38A H 0.1897 0.5270 0.9465 0.062 Uiso 1 1 calc R
H38B H 0.1120 0.5151 0.9526 0.062 Uiso 1 1 calc R
C39 C 0.1769(3) 0.4334(4) 1.0003(3) 0.0503(17) Uani 1 1 d .
H39A H 0.1824 0.4619 1.0409 0.060 Uiso 1 1 calc R
H39B H 0.1426 0.3917 0.9997 0.060 Uiso 1 1 calc R
C40 C 0.2731(4) 0.3530(5) 1.0465(4) 0.060(2) Uani 1 1 d .
H40A H 0.2775 0.3836 1.0860 0.072 Uiso 1 1 calc R
H40B H 0.3198 0.3387 1.0420 0.072 Uiso 1 1 calc R
C41 C 0.2334(5) 0.2800(5) 1.0522(4) 0.068(2) Uani 1 1 d .
H41A H 0.2585 0.2477 1.0876 0.082 Uiso 1 1 calc R
H41B H 0.1880 0.2932 1.0609 0.082 Uiso 1 1 calc R
C42 C 0.1782(5) 0.1752(5) 0.9913(4) 0.067(2) Uani 1 1 d .
H42A H 0.1338 0.1945 0.9987 0.080 Uiso 1 1 calc R
H42B H 0.1966 0.1369 1.0249 0.080 Uiso 1 1 calc R
C43 C 0.1672(5) 0.1371(4) 0.9292(4) 0.066(2) Uani 1 1 d .
H43A H 0.1329 0.0952 0.9282 0.079 Uiso 1 1 calc R
H43B H 0.2107 0.1121 0.9251 0.079 Uiso 1 1 calc R
C44 C 0.0513(3) 0.2277(4) 0.8668(3) 0.0452(16) Uani 1 1 d .
H44A H 0.0223 0.1813 0.8680 0.054 Uiso 1 1 calc R
H44B H 0.0528 0.2586 0.9058 0.054 Uiso 1 1 calc R
C45 C 0.0235(3) 0.2764(4) 0.8080(3) 0.0386(14) Uani 1 1 d .
C46 C 0.0000 0.2380(5) 0.7500 0.0371(19) Uani 1 2 d S
H46A H 0.0000 0.1828 0.7500 0.045 Uiso 1 2 calc SR
C47 C 0.3729(4) -0.1556(5) 0.5503(5) 0.065(2) Uani 1 1 d .
C48 C 0.3868(6) -0.1930(6) 0.4925(5) 0.091(3) Uani 1 1 d .
H48A H 0.3536 -0.1744 0.4553 0.109 Uiso 1 1 calc R
H48B H 0.3828 -0.2495 0.4960 0.109 Uiso 1 1 calc R
H48C H 0.4333 -0.1797 0.4881 0.109 Uiso 1 1 calc R

loop_
_atom_site_aniso_label
_atom_site_aniso_U_11
_atom_site_aniso_U_22
_atom_site_aniso_U_33
_atom_site_aniso_U_23
_atom_site_aniso_U_13
_atom_site_aniso_U_12
Ag1 0.0331(3) 0.0598(3) 0.0485(3) 0.0092(2) 0.0154(2) 0.0045(2)
Ag2 0.0367(3) 0.0524(3) 0.0481(3) -0.0056(2) 0.0138(2) 0.0024(2)
Ag3 0.1168(6) 0.0537(4) 0.0483(4) -0.0024(3) 0.0093(4) -0.0016(4)
S1 0.0425(9) 0.0480(9) 0.0489(10) -0.0034(8) 0.0041(7) 0.0015(7)
S2 0.0302(8) 0.0506(10) 0.0730(13) 0.0135(9) 0.0111(8) 0.0051(7)
S3 0.0337(8) 0.0736(12) 0.0459(10) 0.0109(9) 0.0075(7) -0.0040(8)
S4 0.0354(8) 0.0451(9) 0.0485(10) -0.0065(7) 0.0071(7) -0.0004(7)
S5 0.0981(17) 0.0515(11) 0.0586(13) -0.0064(10) -0.0075(11) 0.0243(11)
S6 0.1082(19) 0.0825(15) 0.0647(15) -0.0283(12) 0.0272(13) -0.0422(14)
S7 0.0299(7) 0.0457(9) 0.0462(9) -0.0016(7) 0.0060(6) -0.0005(6)
S8 0.0368(8) 0.0480(9) 0.0517(10) -0.0025(8) 0.0085(7) 0.0028(7)
P1 0.0568(12) 0.0627(13) 0.0677(14) 0.0035(11) 0.0185(10) 0.0022(10)
P2 0.0562(12) 0.0591(13) 0.0838(16) -0.0134(11) 0.0245(11) -0.0121(10)
P3 0.082(2) 0.0489(16) 0.0523(17) -0.0083(13) 0.0092(15) 0.0075(14)
P4 0.093(5) 0.122(6) 0.75(3) 0.000 0.109(12) 0.000
F1 0.061(3) 0.100(4) 0.090(4) -0.008(3) 0.013(3) -0.002(3)
F2 0.060(3) 0.128(5) 0.109(5) 0.000(4) 0.023(3) -0.001(3)
F3 0.103(5) 0.111(4) 0.107(5) -0.021(4) 0.049(4) 0.002(3)
F4 0.066(3) 0.134(5) 0.099(4) -0.046(4) 0.013(3) 0.000(3)
F5 0.103(4) 0.099(4) 0.132(6) 0.050(4) 0.030(4) 0.002(4)
F6 0.122(5) 0.074(4) 0.158(6) 0.045(4) 0.026(5) -0.002(3)
F7 0.062(3) 0.108(4) 0.127(5) -0.037(4) 0.004(3) -0.006(3)
F8 0.098(4) 0.109(4) 0.107(5) -0.018(4) -0.003(4) -0.025(4)
F9 0.081(4) 0.092(4) 0.146(6) -0.039(4) 0.031(4) 0.004(3)
F10 0.106(5) 0.116(5) 0.137(6) -0.063(4) 0.050(4) -0.007(4)
F11 0.128(6) 0.120(5) 0.156(7) 0.038(5) 0.058(5) -0.021(4)
F12 0.106(5) 0.102(5) 0.160(6) 0.038(4) 0.063(4) 0.011(4)
F13 0.101(4) 0.094(4) 0.053(3) -0.014(3) 0.011(3) 0.022(3)
F14 0.097(4) 0.048(3) 0.090(4) 0.006(2) 0.015(3) 0.010(2)
F15 0.080(3) 0.066(3) 0.073(3) -0.010(2) 0.007(2) -0.001(2)
F17 0.169(12) 0.137(8) 0.84(5) -0.009(16) 0.236(19) 0.028(8)
F16 0.171(15) 0.222(14) 0.87(6) -0.19(2) 0.00(2) 0.046(11)
F18 0.105(12) 0.51(4) 0.54(4) 0.08(3) 0.001(15) 0.012(14)
O1 0.077(4) 0.084(4) 0.052(3) -0.002(3) 0.008(3) 0.020(3)
O2 0.065(3) 0.086(4) 0.058(3) 0.025(3) 0.026(3) 0.018(3)
O3 0.054(3) 0.071(4) 0.077(4) 0.022(3) 0.026(3) 0.014(3)
O4 0.059(3) 0.050(3) 0.077(4) 0.010(3) 0.023(3) 0.011(2)
O5 0.166(7) 0.054(4) 0.071(5) 0.000(3) 0.001(4) 0.025(4)
O6 0.181(9) 0.084(5) 0.072(5) -0.009(4) 0.032(5) -0.043(5)
O7 0.039(2) 0.058(3) 0.042(3) -0.005(2) 0.002(2) 0.006(2)
O8 0.068(3) 0.056(3) 0.050(3) 0.004(2) 0.002(2) -0.003(3)
N1 0.102(6) 0.073(5) 0.048(4) -0.011(4) 0.017(4) -0.013(4)
C1 0.028(4) 0.040(5) 0.054(6) 0.000 0.009(4) 0.000
C2 0.026(3) 0.052(4) 0.048(4) -0.007(3) 0.007(3) 0.003(3)
C3 0.042(4) 0.063(5) 0.064(5) -0.010(4) 0.010(3) 0.004(3)
C4 0.067(5) 0.062(5) 0.063(5) -0.010(4) -0.003(4) 0.002(4)
C5 0.061(5) 0.087(6) 0.067(6) -0.017(5) 0.007(4) 0.010(5)
C6 0.118(9) 0.112(8) 0.056(6) 0.016(6) 0.025(5) 0.036(7)
C7 0.102(8) 0.121(8) 0.045(5) 0.001(5) 0.015(5) 0.040(7)
C8 0.037(4) 0.113(7) 0.071(6) 0.051(6) 0.018(4) 0.016(4)
C9 0.033(4) 0.071(5) 0.133(9) 0.057(6) 0.004(5) 0.000(4)
C10 0.027(3) 0.063(4) 0.060(5) 0.016(4) 0.006(3) 0.001(3)
C11 0.020(3) 0.047(4) 0.060(4) 0.004(3) 0.014(3) 0.005(2)
C12 0.021(4) 0.038(5) 0.063(6) 0.000 0.012(4) 0.000
C13 0.044(3) 0.047(4) 0.041(4) -0.003(3) 0.013(3) -0.007(3)
C14 0.025(3) 0.073(5) 0.051(4) 0.011(4) 0.015(3) 0.000(3)
C15 0.034(3) 0.092(6) 0.053(5) 0.025(4) 0.011(3) 0.004(4)
C16 0.046(4) 0.085(6) 0.059(5) 0.027(4) 0.011(4) 0.018(4)
C17 0.047(4) 0.088(6) 0.077(6) 0.024(5) 0.019(4) 0.017(4)
C18 0.077(6) 0.046(4) 0.098(7) 0.019(4) 0.033(5) 0.019(4)
C19 0.071(5) 0.035(4) 0.091(6) -0.010(4) 0.032(5) -0.014(4)
C20 0.042(4) 0.056(4) 0.081(6) -0.014(4) 0.019(4) -0.016(3)
C21 0.031(3) 0.046(4) 0.053(4) -0.007(3) 0.014(3) 0.002(3)
C22 0.041(3) 0.044(3) 0.033(3) -0.001(3) 0.014(3) 0.002(3)
C23 0.046(4) 0.051(4) 0.037(4) -0.002(3) 0.002(3) -0.001(3)
C24 0.083(5) 0.039(4) 0.032(4) 0.001(3) -0.002(3) 0.010(4)
C25 0.125(8) 0.047(4) 0.043(5) -0.001(4) -0.010(5) 0.010(5)
C26 0.206(15) 0.076(7) 0.069(7) -0.011(5) -0.033(8) 0.071(8)
C27 0.221(15) 0.060(6) 0.062(7) 0.003(5) 0.006(8) 0.052(8)
C28 0.173(14) 0.059(7) 0.117(10) -0.002(6) 0.021(10) 0.014(8)
C29 0.202(15) 0.037(5) 0.096(9) 0.009(5) 0.025(9) -0.010(7)
C30 0.187(16) 0.141(13) 0.131(12) -0.075(11) 0.077(12) -0.100(13)
C31 0.154(13) 0.101(9) 0.115(10) -0.054(8) 0.026(9) -0.053(9)
C32 0.096(7) 0.065(5) 0.058(5) -0.007(4) 0.024(5) -0.029(5)
C33 0.084(5) 0.047(4) 0.042(4) -0.008(3) 0.025(4) -0.011(4)
C34 0.057(4) 0.061(5) 0.043(4) -0.009(3) 0.020(3) -0.017(4)
C35 0.021(4) 0.050(5) 0.058(6) 0.000 0.012(4) 0.000
C36 0.023(3) 0.049(4) 0.042(4) 0.000(3) 0.006(2) 0.003(3)
C37 0.034(3) 0.053(4) 0.042(4) -0.012(3) 0.005(3) 0.002(3)
C38 0.043(4) 0.053(4) 0.054(4) -0.022(3) 0.000(3) 0.006(3)
C39 0.038(3) 0.064(5) 0.049(4) -0.014(3) 0.009(3) 0.004(3)
C40 0.053(4) 0.061(5) 0.056(5) -0.013(4) -0.011(4) 0.009(4)
C41 0.076(6) 0.072(5) 0.051(5) 0.006(4) 0.001(4) 0.017(4)
C42 0.077(6) 0.060(5) 0.059(5) 0.018(4) 0.004(4) 0.000(4)
C43 0.071(5) 0.044(4) 0.078(6) 0.015(4) 0.004(4) 0.008(4)
C44 0.033(3) 0.066(4) 0.040(4) 0.003(3) 0.014(3) -0.003(3)
C45 0.028(3) 0.055(4) 0.034(3) 0.001(3) 0.009(2) 0.000(3)
C46 0.027(4) 0.038(5) 0.048(5) 0.000 0.012(4) 0.000
C47 0.068(5) 0.055(5) 0.067(6) -0.002(4) 0.005(4) -0.006(4)
C48 0.119(9) 0.079(6) 0.077(7) -0.029(5) 0.024(6) -0.022(6)

loop_
_atom_type_symbol
_atom_type_description
_atom_type_scat_dispersion_real
_atom_type_scat_dispersion_imag
_atom_type_scat_source
C C 0.0033 0.0016 'International Tables Vol C Tables 4.2.6.8 and 6.1.1.4'
H H 0.0000 0.0000 'International Tables Vol C Tables 4.2.6.8 and 6.1.1.4'
O O 0.0106 0.0060 'International Tables Vol C Tables 4.2.6.8 and 6.1.1.4'
F F 0.0171 0.0103 'International Tables Vol C Tables 4.2.6.8 and 6.1.1.4'
P P 0.1023 0.0942 'International Tables Vol C Tables 4.2.6.8 and 6.1.1.4'
S S 0.1246 0.1234 'International Tables Vol C Tables 4.2.6.8 and 6.1.1.4'
Ag Ag -0.8971 1.1015 'International Tables Vol C Tables 4.2.6.8 and 6.1.1.4'
N N 0.0061 0.0033 'International Tables Vol C Tables 4.2.6.8 and 6.1.1.4'

loop_
_geom_angle_atom_site_label_1
_geom_angle_atom_site_label_2
_geom_angle_atom_site_label_3
_geom_angle
_geom_angle_site_symmetry_1
_geom_angle_site_symmetry_3
S2 Ag1 S3 131.17(7) . .
S2 Ag1 S1 108.56(6) . .
S3 Ag1 S1 108.13(6) . .
S4 Ag2 S8 120.64(6) . .
S4 Ag2 S7 123.54(6) . .
S8 Ag2 S7 109.68(5) . .
N1 Ag3 S6 118.7(2) . .
N1 Ag3 S5 123.8(2) . .
S6 Ag3 S5 113.95(8) . .
C3 S1 C4 102.6(4) . .
C3 S1 Ag1 104.2(3) . .
C4 S1 Ag1 100.9(3) . .
C10 S2 C9 99.9(4) . .
C10 S2 Ag1 106.8(3) . .
C9 S2 Ag1 101.3(3) . .
C15 S3 C14 102.0(4) . .
C15 S3 Ag1 111.6(2) . .
C14 S3 Ag1 100.58(19) . .
C20 S4 C21 100.5(3) . .
C20 S4 Ag2 110.9(2) . .
C21 S4 Ag2 106.5(2) . .
C25 S5 C26 100.0(6) . .
C25 S5 Ag3 102.2(3) . .
C26 S5 Ag3 105.2(4) . .
C31 S6 C32 99.5(5) . .
C31 S6 Ag3 107.7(5) . .
C32 S6 Ag3 103.4(3) . .
C37 S7 C38 99.3(3) . .
C37 S7 Ag2 106.1(2) . .
C38 S7 Ag2 104.1(2) . .
C43 S8 C44 103.1(4) . .
C43 S8 Ag2 105.6(3) . .
C44 S8 Ag2 106.4(2) . .
F6 P1 F5 177.6(4) . .
F6 P1 F2 91.5(4) . .
F5 P1 F2 90.0(3) . .
F6 P1 F4 94.0(4) . .
F5 P1 F4 87.8(4) . .
F2 P1 F4 90.4(3) . .
F6 P1 F1 88.5(3) . .
F5 P1 F1 90.0(3) . .
F2 P1 F1 179.5(4) . .
F4 P1 F1 90.0(3) . .
F6 P1 F3 89.3(4) . .
F5 P1 F3 88.8(4) . .
F2 P1 F3 90.7(3) . .
F4 P1 F3 176.5(4) . .
F1 P1 F3 88.8(3) . .
F10 P2 F11 91.2(4) . .
F10 P2 F9 179.4(4) . .
F11 P2 F9 89.4(4) . .
F10 P2 F7 89.3(4) . .
F11 P2 F7 90.9(4) . .
F9 P2 F7 90.5(3) . .
F10 P2 F8 92.0(4) . .
F11 P2 F8 91.6(4) . .
F9 P2 F8 88.2(4) . .
F7 P2 F8 177.2(4) . .
F10 P2 F12 91.3(4) . .
F11 P2 F12 177.4(4) . .
F9 P2 F12 88.1(4) . .
F7 P2 F12 89.6(4) . .
F8 P2 F12 87.9(4) . .
F14 P3 F14 179.997(1) 3_656 .
F14 P3 F13 89.9(3) 3_656 3_656
F14 P3 F13 90.1(3) . 3_656
F14 P3 F13 90.1(3) 3_656 .
F14 P3 F13 89.9(3) . .
F13 P3 F13 179.999(1) 3_656 .
F14 P3 F15 88.9(3) 3_656 3_656
F14 P3 F15 91.1(3) . 3_656
F13 P3 F15 90.5(3) 3_656 3_656
F13 P3 F15 89.5(3) . 3_656
F14 P3 F15 91.1(3) 3_656 .
F14 P3 F15 88.9(3) . .
F13 P3 F15 89.5(3) 3_656 .
F13 P3 F15 90.5(3) . .
F15 P3 F15 179.998(1) 3_656 .
F18 P4 F18 176(2) . 2_556
F18 P4 F16 86.5(11) . 2_556
F18 P4 F16 90.4(11) 2_556 2_556
F18 P4 F16 90.4(11) . .
F18 P4 F16 86.5(11) 2_556 .
F16 P4 F16 89.6(15) 2_556 .
F18 P4 F17 86.0(11) . .
F18 P4 F17 97.0(10) 2_556 .
F16 P4 F17 86.6(9) 2_556 .
F16 P4 F17 174.9(9) . .
F18 P4 F17 97.0(10) . 2_556
F18 P4 F17 86.0(11) 2_556 2_556
F16 P4 F17 174.9(9) 2_556 2_556
F16 P4 F17 86.6(9) . 2_556
F17 P4 F17 97.4(10) . 2_556
C5 O1 C6 112.5(7) . .
C8 O2 C7 115.5(7) . .
C17 O3 C16 112.2(6) . .
C19 O4 C18 115.0(6) . .
C27 O5 C28 115.5(9) . .
C30 O6 C29 114.3(12) . .
C40 O7 C39 113.4(6) . .
C41 O8 C42 112.5(6) . .
C47 N1 Ag3 172.3(7) . .
C2 C1 C2 124.6(8) . 2_656
C1 C2 C11 118.4(6) . .
C1 C2 C3 119.6(6) . .
C11 C2 C3 122.0(6) . .
C2 C3 S1 108.1(5) . .
C5 C4 S1 115.8(6) . .
O1 C5 C4 110.7(7) . .
O1 C6 C7 107.3(8) . .
O2 C7 C6 113.9(8) . .
O2 C8 C9 108.4(6) . .
C8 C9 S2 116.8(6) . .
C11 C10 S2 107.9(4) . .
C2 C11 C12 117.2(6) . .
C2 C11 C10 123.9(6) . .
C12 C11 C10 118.9(6) . .
C11 C12 C11 124.3(8) 2_656 .
C22 C13 C34 118.9(7) . .
C22 C13 C14 123.5(6) . .
C34 C13 C14 117.6(6) . .
C13 C14 S3 108.6(5) . .
C16 C15 S3 116.0(5) . .
O3 C16 C15 116.0(6) . .
O3 C17 C18 110.1(7) . .
O4 C18 C17 111.5(7) . .
O4 C19 C20 113.2(6) . .
C19 C20 S4 114.4(5) . .
C22 C21 S4 110.4(4) . .
C13 C22 C23 119.1(6) . .
C13 C22 C21 123.0(6) . .
C23 C22 C21 117.9(6) . .
C24 C23 C22 121.3(6) . .
C23 C24 C33 120.0(6) . .
C23 C24 C25 117.4(7) . .
C33 C24 C25 122.5(7) . .
C24 C25 S5 107.9(6) . .
C27 C26 S5 111.5(9) . .
O5 C27 C26 106.4(10) . .
O5 C28 C29 109.2(10) . .
O6 C29 C28 107.0(10) . .
O6 C30 C31 112.6(13) . .
C30 C31 S6 112.9(10) . .
C33 C32 S6 107.7(5) . .
C34 C33 C24 118.7(7) . .
C34 C33 C32 117.3(8) . .
C24 C33 C32 124.0(8) . .
C33 C34 C13 121.9(7) . .
C36 C35 C36 124.2(9) . 2_556
C45 C36 C35 117.8(6) . .
C45 C36 C37 123.0(6) . .
C35 C36 C37 119.2(6) . .
C36 C37 S7 108.7(4) . .
C39 C38 S7 114.9(5) . .
O7 C39 C38 107.8(6) . .
O7 C40 C41 113.1(6) . .
O8 C41 C40 108.3(7) . .
O8 C42 C43 110.9(7) . .
C42 C43 S8 116.5(5) . .
C45 C44 S8 105.0(4) . .
C36 C45 C46 118.1(6) . .
C36 C45 C44 123.2(6) . .
C46 C45 C44 118.6(6) . .
C45 C46 C45 124.0(8) . 2_556
N1 C47 C48 178.5(10) . .

loop_
_geom_bond_atom_site_label_1
_geom_bond_atom_site_label_2
_geom_bond_distance
_geom_bond_site_symmetry_2
Ag1 S2 2.5141(19) .
Ag1 S3 2.5229(17) .
Ag1 S1 2.5704(18) .
Ag2 S4 2.5273(16) .
Ag2 S8 2.5330(18) .
Ag2 S7 2.5515(16) .
Ag3 N1 2.240(8) .
Ag3 S6 2.509(3) .
Ag3 S5 2.551(2) .
S1 C3 1.832(7) .
S1 C4 1.840(8) .
S2 C10 1.844(7) .
S2 C9 1.859(9) .
S3 C15 1.797(7) .
S3 C14 1.850(7) .
S4 C20 1.813(7) .
S4 C21 1.841(7) .
S5 C25 1.838(10) .
S5 C26 1.839(9) .
S6 C31 1.849(12) .
S6 C32 1.855(8) .
S7 C37 1.821(6) .
S7 C38 1.844(7) .
S8 C43 1.832(8) .
S8 C44 1.839(6) .
P1 F6 1.560(6) .
P1 F5 1.586(6) .
P1 F2 1.591(6) .
P1 F4 1.597(6) .
P1 F1 1.603(5) .
P1 F3 1.619(6) .
P2 F10 1.562(6) .
P2 F11 1.567(7) .
P2 F9 1.574(6) .
P2 F7 1.591(6) .
P2 F8 1.602(6) .
P2 F12 1.614(7) .
P3 F14 1.588(4) 3_656
P3 F14 1.588(4) .
P3 F13 1.610(5) 3_656
P3 F13 1.610(5) .
P3 F15 1.611(5) 3_656
P3 F15 1.611(5) .
P4 F18 1.6001(10) .
P4 F18 1.6002(10) 2_556
P4 F16 1.6010(9) 2_556
P4 F16 1.6010(9) .
P4 F17 1.6016(9) .
P4 F17 1.6016(9) 2_556
O1 C5 1.413(10) .
O1 C6 1.439(11) .
O2 C8 1.409(10) .
O2 C7 1.451(11) .
O3 C17 1.412(10) .
O3 C16 1.419(10) .
O4 C19 1.403(10) .
O4 C18 1.428(9) .
O5 C27 1.396(12) .
O5 C28 1.433(13) .
O6 C30 1.403(18) .
O6 C29 1.440(14) .
O7 C40 1.429(9) .
O7 C39 1.447(8) .
O8 C41 1.411(10) .
O8 C42 1.430(10) .
N1 C47 1.118(10) .
C1 C2 1.398(8) .
C1 C2 1.398(8) 2_656
C2 C11 1.403(9) .
C2 C3 1.517(10) .
C4 C5 1.488(12) .
C6 C7 1.473(13) .
C8 C9 1.490(14) .
C10 C11 1.516(9) .
C11 C12 1.417(8) .
C12 C11 1.417(8) 2_656
C13 C22 1.388(9) .
C13 C34 1.421(10) .
C13 C14 1.513(10) .
C15 C16 1.483(11) .
C17 C18 1.517(13) .
C19 C20 1.503(11) .
C21 C22 1.499(9) .
C22 C23 1.418(9) .
C23 C24 1.375(10) .
C24 C33 1.415(11) .
C24 C25 1.516(10) .
C26 C27 1.542(18) .
C28 C29 1.445(19) .
C30 C31 1.57(2) .
C32 C33 1.500(11) .
C33 C34 1.376(11) .
C35 C36 1.408(8) .
C35 C36 1.408(8) 2_556
C36 C45 1.397(9) .
C36 C37 1.513(9) .
C38 C39 1.490(10) .
C40 C41 1.504(12) .
C42 C43 1.467(12) .
C44 C45 1.523(9) .
C45 C46 1.406(7) .
C46 C45 1.406(7) 2_556
C47 C48 1.481(13) .
